data_5910026
_journal_name_full 'The second edition of Structure of Crystals'
_journal_page_first 232
_journal_page_last 239
_chemical_formula_structural ZrSe2
_chemical_formula_sum 'Se2 Zr'
_chemical_name_systematic 'Zirconium diselenide'
_symmetry_cell_setting hexagonal
_symmetry_space_group_name_H-M 'P -3 m 1'
_audit_creation_date 2005-03-11
_audit_creation_method
;
Pages 232 & 239 from the second edition of Structure of Crystals by RWG Wyckoff
and http://physics.syr.edu/courses/vrml
;
_audit_update_record 'created by Girish Upreti, Portland State University'
_cell_angle_alpha 90
_cell_angle_beta 90
_cell_angle_gamma 120
_cell_length_a 3.63
_cell_length_b 3.63
_cell_length_c 5.85
_cell_volume 66.757
_cod_original_sg_symbol_H-M 'P a -3 m 1'
_cod_original_formula_sum 'Zr Se2'
_cod_database_code 5910026

loop_
_atom_site_fract_x
_atom_site_fract_y
_atom_site_fract_z
_atom_site_label
0.00000 0.00000 0.00000 Zr
0.333333 0.666667 0.2492 Se
